data_7714200
loop_
_publ_author_name
'Duffin, Rebekah N.'
'Andrews, Philip Craig'

_publ_section_title
;
 Structure-activity effects in the anti-leishmanial activity of di-alkyl
 gallium quinolin-8-olates
;
_journal_name_full 'Dalton Transactions'
_journal_paper_doi 10.1039/D3DT02542J
_journal_year 2023
_chemical_formula_moiety 'C17 H24 Ga N O'
_chemical_formula_sum 'C17 H24 Ga N O'
_chemical_formula_weight 328.09
_chemical_name_systematic 'Di-n-butylgallium 8-hydroxyquinolinolate'
_space_group_crystal_system triclinic
_space_group_IT_number 2
_space_group_name_Hall '-P 1'
_space_group_name_H-M_alt 'P -1'
_atom_sites_solution_hydrogens geom
_atom_sites_solution_primary dual
_audit_creation_date 2023-09-04
_audit_creation_method
;
Olex2 1.5
(compiled 2022.04.07 svn.rca3783a0 for OlexSys, GUI svn.r6498)
;
_audit_update_record
;
2023-09-04 deposited with the CCDC.	2023-10-03 downloaded from the CCDC.
;
_cell_angle_alpha 115.941(5)
_cell_angle_beta 112.503(5)
_cell_angle_gamma 92.111(4)
_cell_formula_units_Z 2
_cell_length_a 9.7308(5)
_cell_length_b 9.8510(5)
_cell_length_c 10.3262(5)
_cell_measurement_reflns_used 14261
_cell_measurement_temperature 123.15
_cell_measurement_theta_max 31.9510
_cell_measurement_theta_min 3.6840
_cell_volume 797.10(9)
_computing_molecular_graphics 'Olex2 1.5 (Dolomanov et al., 2009)'
_computing_publication_material 'Olex2 1.5 (Dolomanov et al., 2009)'
_computing_structure_refinement 'XL  (Sheldrick, 2008)'
_computing_structure_solution 'SHELXT  (Sheldrick, 2015)'
_diffrn_ambient_temperature 123.15
_diffrn_measured_fraction_theta_full 0.998
_diffrn_measured_fraction_theta_max 0.998
_diffrn_measurement_device_type 'XtaLAB Synergy, Dualflex, HyPix'
_diffrn_radiation_type MoK\a
_diffrn_radiation_wavelength 0.71073
_diffrn_reflns_av_R_equivalents 0.0502
_diffrn_reflns_av_unetI/netI 0.0337
_diffrn_reflns_Laue_measured_fraction_full 0.998
_diffrn_reflns_Laue_measured_fraction_max 0.998
_diffrn_reflns_limit_h_max 11
_diffrn_reflns_limit_h_min -11
_diffrn_reflns_limit_k_max 12
_diffrn_reflns_limit_k_min -12
_diffrn_reflns_limit_l_max 12
_diffrn_reflns_limit_l_min -12
_diffrn_reflns_number 17149
_diffrn_reflns_point_group_measured_fraction_full 0.998
_diffrn_reflns_point_group_measured_fraction_max 0.998
_diffrn_reflns_theta_full 25.242
_diffrn_reflns_theta_max 25.999
_diffrn_reflns_theta_min 3.710
_exptl_absorpt_coefficient_mu 1.722
_exptl_absorpt_correction_T_max 1.00000
_exptl_absorpt_correction_T_min 0.66526
_exptl_absorpt_correction_type multi-scan
_exptl_absorpt_process_details
;
CrysAlisPro 1.171.41.113a (Rigaku Oxford Diffraction, 2021)
Empirical absorption correction using spherical harmonics,
implemented in SCALE3 ABSPACK scaling algorithm.
;
_exptl_crystal_colour 'dull light yellow'
_exptl_crystal_colour_lustre dull
_exptl_crystal_colour_modifier light
_exptl_crystal_colour_primary yellow
_exptl_crystal_density_diffrn 1.367
_exptl_crystal_description plate
_exptl_crystal_F_000 344
_exptl_crystal_size_max 0.21
_exptl_crystal_size_mid 0.15
_exptl_crystal_size_min 0.09
_refine_diff_density_max 0.375
_refine_diff_density_min -0.341
_refine_diff_density_rms 0.059
_refine_ls_extinction_method none
_refine_ls_goodness_of_fit_ref 1.123
_refine_ls_hydrogen_treatment constr
_refine_ls_matrix_type full
_refine_ls_number_parameters 221
_refine_ls_number_reflns 3123
_refine_ls_number_restraints 14
_refine_ls_restrained_S_all 1.123
_refine_ls_R_factor_all 0.0371
_refine_ls_R_factor_gt 0.0336
_refine_ls_shift/su_max 0.000
_refine_ls_shift/su_mean 0.000
_refine_ls_structure_factor_coef Fsqd
_refine_ls_weighting_details 'w=1/[\s^2^(Fo^2^)+(0.0273P)^2^+0.4696P] where P=(Fo^2^+2Fc^2^)/3'
_refine_ls_weighting_scheme calc
_refine_ls_wR_factor_gt 0.0687
_refine_ls_wR_factor_ref 0.0702
_reflns_Friedel_coverage 0.000
_reflns_number_gt 2847
_reflns_number_total 3123
_reflns_threshold_expression 'I > 2\s(I)'
_cod_data_source_file d3dt02542j2.cif
_cod_data_source_block ov_rd-ganb8q-a_auto
_cod_original_cell_volume 797.10(8)
_cod_database_code 7714200
_shelx_shelxl_version_number 2018/3
_shelx_space_group_comment
;
The symmetry employed for this shelxl refinement is uniquely defined
by the following loop, which should always be used as a source of
symmetry information in preference to the above space-group names.
They are only intended as comments.
;
_shelx_estimated_absorpt_t_max 0.860
_shelx_estimated_absorpt_t_min 0.714
_olex2_refinement_description
;
1. Fixed Uiso
 At 1.2 times of:
  All C(H) groups, All C(H,H) groups
 At 1.5 times of:
  All C(H,H,H) groups
2. Restrained distances
 C15A-C14A \\sim C15-C14
 with sigma of 0.01
 Ga1-C14A \\sim Ga1-C14
 with sigma of 0.01
3. Uiso/Uaniso restraints and constraints
Uanis(C14) \\sim Ueq, Uanis(C16) \\sim Ueq: with sigma of 0.005 and sigma for
terminal atoms of 0.01
4. Others
 Sof(C16)=Sof(H16C)=Sof(H16D)=Sof(C15)=Sof(H15C)=Sof(H15D)=Sof(C17)=Sof(H17D)=
 Sof(H17E)=Sof(H17F)=Sof(C14)=Sof(H14C)=Sof(H14D)=1-FVAR(1)
 Sof(C14A)=Sof(H14A)=Sof(H14B)=Sof(C15A)=Sof(H15A)=Sof(H15B)=Sof(C16A)=
 Sof(H16A)=Sof(H16B)=Sof(C17A)=Sof(H17A)=Sof(H17B)=Sof(H17C)=FVAR(1)
5.a Secondary CH2 refined with riding coordinates:
 C10(H10A,H10B), C11(H11A,H11B), C12(H12A,H12B), C14A(H14A,H14B), C15A(H15A,
 H15B), C16A(H16A,H16B), C16(H16C,H16D), C15(H15C,H15D), C14(H14C,H14D)
5.b Aromatic/amide H refined with riding coordinates:
 C7(H7), C1(H1), C6(H6), C5(H5), C3(H3), C2(H2)
5.c Idealised Me refined as rotating group:
 C13(H13A,H13B,H13C), C17A(H17A,H17B,H17C), C17(H17D,H17E,H17F)
;
_olex2_submission_special_instructions 'No special instructions were received'

loop_
_space_group_symop_operation_xyz
'x, y, z'
'-x, -y, -z'

loop_
_atom_site_label
_atom_site_type_symbol
_atom_site_fract_x
_atom_site_fract_y
_atom_site_fract_z
_atom_site_U_iso_or_equiv
_atom_site_adp_type
_atom_site_occupancy
_atom_site_site_symmetry_order
_atom_site_calc_flag
_atom_site_refinement_flags_posn
_atom_site_refinement_flags_adp
_atom_site_refinement_flags_occupancy
_atom_site_disorder_assembly
_atom_site_disorder_group
Ga1 Ga 0.44975(2) 0.13909(3) 0.13289(3) 0.02161(9) Uani 1 1 d D . . . .
O1 O 0.56224(16) 0.11349(16) 0.00563(17) 0.0221(3) Uani 1 1 d . . . . .
N1 N 0.53563(19) 0.38380(19) 0.1983(2) 0.0226(4) Uani 1 1 d . . . . .
C8 C 0.6356(2) 0.2395(2) 0.0189(2) 0.0201(4) Uani 1 1 d . . . . .
C9 C 0.6216(2) 0.3871(2) 0.1220(2) 0.0202(4) Uani 1 1 d . . . . .
C10 C 0.2283(2) 0.1170(3) 0.0157(3) 0.0262(4) Uani 1 1 d . . . . .
H10A H 0.211500 0.129433 -0.078899 0.031 Uiso 1 1 calc R U . . .
H10B H 0.173465 0.009460 -0.025057 0.031 Uiso 1 1 calc R U . . .
C7 C 0.7221(2) 0.2362(3) -0.0608(2) 0.0240(4) Uani 1 1 d . . . . .
H7 H 0.732217 0.139294 -0.131085 0.029 Uiso 1 1 calc R U . . .
C4 C 0.6928(2) 0.5263(2) 0.1406(2) 0.0238(4) Uani 1 1 d . . . . .
C1 C 0.5163(3) 0.5171(3) 0.2925(3) 0.0281(5) Uani 1 1 d . . . . .
H1 H 0.457437 0.515524 0.347197 0.034 Uiso 1 1 calc R U . . .
C6 C 0.7957(3) 0.3759(3) -0.0385(3) 0.0296(5) Uani 1 1 d . . . . .
H6 H 0.856511 0.371228 -0.092920 0.036 Uiso 1 1 calc R U . . .
C5 C 0.7824(3) 0.5178(3) 0.0588(3) 0.0292(5) Uani 1 1 d . . . . .
H5 H 0.833213 0.610083 0.071345 0.035 Uiso 1 1 calc R U . . .
C11 C 0.1547(3) 0.2295(3) 0.1097(3) 0.0303(5) Uani 1 1 d . . . . .
H11A H 0.205485 0.337259 0.146410 0.036 Uiso 1 1 calc R U . . .
H11B H 0.045390 0.209370 0.036371 0.036 Uiso 1 1 calc R U . . .
C3 C 0.6664(3) 0.6653(3) 0.2404(3) 0.0290(5) Uani 1 1 d . . . . .
H3 H 0.709673 0.762035 0.255205 0.035 Uiso 1 1 calc R U . . .
C2 C 0.5790(3) 0.6607(3) 0.3152(3) 0.0315(5) Uani 1 1 d . . . . .
H2 H 0.560654 0.753810 0.382166 0.038 Uiso 1 1 calc R U . . .
C12 C 0.1639(3) 0.2181(3) 0.2543(3) 0.0394(6) Uani 1 1 d . . . . .
H12A H 0.272904 0.236381 0.327109 0.047 Uiso 1 1 calc R U . . .
H12B H 0.110771 0.111249 0.217804 0.047 Uiso 1 1 calc R U . . .
C13 C 0.0928(3) 0.3336(4) 0.3468(3) 0.0509(7) Uani 1 1 d . . . . .
H13A H -0.015111 0.316538 0.275279 0.076 Uiso 1 1 calc R U . . .
H13B H 0.148203 0.439871 0.388052 0.076 Uiso 1 1 calc R U . . .
H13C H 0.099245 0.319131 0.436814 0.076 Uiso 1 1 calc R U . . .
C14A C 0.5813(5) 0.1624(6) 0.3470(4) 0.0249(9) Uani 0.874(7) 1 d D . P A 1
H14A H 0.568576 0.254126 0.430192 0.030 Uiso 0.874(7) 1 calc R U P A 1
H14B H 0.545198 0.069499 0.350707 0.030 Uiso 0.874(7) 1 calc R U P A 1
C15A C 0.7510(4) 0.1820(5) 0.3879(4) 0.0313(8) Uani 0.874(7) 1 d D . P A 1
H15A H 0.783133 0.266113 0.369843 0.038 Uiso 0.874(7) 1 calc R U P A 1
H15B H 0.764469 0.084585 0.312256 0.038 Uiso 0.874(7) 1 calc R U P A 1
C16A C 0.8581(3) 0.2201(4) 0.5589(3) 0.0368(9) Uani 0.874(7) 1 d . . P A 1
H16A H 0.965428 0.246131 0.577060 0.044 Uiso 0.874(7) 1 calc R U P A 1
H16B H 0.840303 0.313704 0.634973 0.044 Uiso 0.874(7) 1 calc R U P A 1
C17A C 0.8392(5) 0.0908(4) 0.5966(4) 0.0448(10) Uani 0.874(7) 1 d . . P A 1
H17A H 0.735026 0.067961 0.585212 0.067 Uiso 0.874(7) 1 calc R U P A 1
H17B H 0.913784 0.123218 0.707087 0.067 Uiso 0.874(7) 1 calc R U P A 1
H17C H 0.856485 -0.002787 0.522048 0.067 Uiso 0.874(7) 1 calc R U P A 1
C16 C 0.770(2) 0.140(2) 0.551(2) 0.024(5) Uani 0.126(7) 1 d . U P A 2
H16C H 0.781478 0.247990 0.630390 0.029 Uiso 0.126(7) 1 calc R U P A 2
H16D H 0.697871 0.069868 0.555323 0.029 Uiso 0.126(7) 1 calc R U P A 2
C15 C 0.702(2) 0.123(2) 0.383(2) 0.023(5) Uani 0.126(7) 1 d D . P A 2
H15C H 0.767690 0.198374 0.378585 0.028 Uiso 0.126(7) 1 calc R U P A 2
H15D H 0.693926 0.016467 0.301995 0.028 Uiso 0.126(7) 1 calc R U P A 2
C17 C 0.925(4) 0.100(4) 0.594(3) 0.057(8) Uani 0.126(7) 1 d . . P A 2
H17D H 1.002986 0.184881 0.619718 0.086 Uiso 0.126(7) 1 calc R U P A 2
H17E H 0.919321 0.003685 0.503061 0.086 Uiso 0.126(7) 1 calc R U P A 2
H17F H 0.951982 0.084302 0.687746 0.086 Uiso 0.126(7) 1 calc R U P A 2
C14 C 0.544(2) 0.154(5) 0.347(2) 0.018(7) Uani 0.126(7) 1 d D U P A 2
H14C H 0.552606 0.259507 0.430329 0.021 Uiso 0.126(7) 1 calc R U P A 2
H14D H 0.478554 0.077432 0.350354 0.021 Uiso 0.126(7) 1 calc R U P A 2

loop_
_atom_site_aniso_label
_atom_site_aniso_U_11
_atom_site_aniso_U_22
_atom_site_aniso_U_33
_atom_site_aniso_U_23
_atom_site_aniso_U_13
_atom_site_aniso_U_12
Ga1 0.02513(14) 0.02215(14) 0.02147(13) 0.01048(10) 0.01416(10) 0.00690(9)
O1 0.0308(8) 0.0156(7) 0.0261(7) 0.0099(6) 0.0189(6) 0.0067(6)
N1 0.0257(9) 0.0181(9) 0.0223(8) 0.0079(7) 0.0113(7) 0.0051(7)
C8 0.0215(10) 0.0190(10) 0.0207(9) 0.0118(8) 0.0078(8) 0.0055(8)
C9 0.0203(10) 0.0207(10) 0.0181(9) 0.0104(8) 0.0060(8) 0.0047(8)
C10 0.0283(11) 0.0248(11) 0.0263(11) 0.0125(9) 0.0127(9) 0.0076(9)
C7 0.0278(11) 0.0254(11) 0.0246(10) 0.0140(9) 0.0148(9) 0.0090(8)
C4 0.0258(10) 0.0214(11) 0.0212(10) 0.0122(9) 0.0058(8) 0.0035(8)
C1 0.0316(12) 0.0236(11) 0.0261(11) 0.0078(9) 0.0151(9) 0.0084(9)
C6 0.0307(12) 0.0364(13) 0.0301(11) 0.0206(10) 0.0164(10) 0.0061(9)
C5 0.0335(12) 0.0266(12) 0.0301(11) 0.0180(10) 0.0123(10) 0.0018(9)
C11 0.0290(11) 0.0350(13) 0.0337(12) 0.0194(11) 0.0169(10) 0.0123(9)
C3 0.0352(12) 0.0180(11) 0.0250(11) 0.0102(9) 0.0057(9) 0.0025(9)
C2 0.0372(12) 0.0209(11) 0.0263(11) 0.0059(9) 0.0111(10) 0.0085(9)
C12 0.0336(13) 0.0576(17) 0.0391(13) 0.0292(13) 0.0207(11) 0.0162(12)
C13 0.0457(16) 0.081(2) 0.0408(15) 0.0314(15) 0.0304(13) 0.0282(15)
C14A 0.031(2) 0.0272(17) 0.0217(15) 0.0111(12) 0.0173(13) 0.0054(19)
C15A 0.0306(18) 0.040(2) 0.0253(14) 0.0168(15) 0.0129(13) 0.0072(15)
C16A 0.0342(16) 0.0431(18) 0.0262(14) 0.0167(13) 0.0077(12) 0.0023(13)
C17A 0.060(3) 0.0376(18) 0.0291(16) 0.0160(14) 0.0129(19) 0.0096(19)
C16 0.028(7) 0.024(6) 0.018(6) 0.012(4) 0.005(4) 0.014(4)
C15 0.025(12) 0.010(10) 0.017(8) 0.001(7) 0.000(8) -0.002(8)
C17 0.054(18) 0.068(19) 0.043(14) 0.033(13) 0.009(14) 0.013(15)
C14 0.016(8) 0.021(8) 0.021(8) 0.007(5) 0.017(5) 0.003(5)

loop_
_atom_type_symbol
_atom_type_description
_atom_type_scat_dispersion_real
_atom_type_scat_dispersion_imag
_atom_type_scat_source
C C 0.0033 0.0016 'International Tables Vol C Tables 4.2.6.8 and 6.1.1.4'
H H 0.0000 0.0000 'International Tables Vol C Tables 4.2.6.8 and 6.1.1.4'
Ga Ga 0.2307 1.6083 'International Tables Vol C Tables 4.2.6.8 and 6.1.1.4'
N N 0.0061 0.0033 'International Tables Vol C Tables 4.2.6.8 and 6.1.1.4'
O O 0.0106 0.0060 'International Tables Vol C Tables 4.2.6.8 and 6.1.1.4'

loop_
_geom_angle_atom_site_label_1
_geom_angle_atom_site_label_2
_geom_angle_atom_site_label_3
_geom_angle
_geom_angle_site_symmetry_1
_geom_angle_site_symmetry_3
_geom_angle_publ_flag
O1 Ga1 O1 70.86(6) . 2_655 ?
O1 Ga1 N1 77.70(6) . . ?
O1 Ga1 C10 113.86(7) . . ?
O1 Ga1 C14A 112.18(14) . . ?
O1 Ga1 C14 122.5(6) . . ?
N1 Ga1 O1 148.55(6) . 2_655 ?
C10 Ga1 O1 94.70(7) . 2_655 ?
C10 Ga1 N1 98.65(8) . . ?
C10 Ga1 C14A 133.66(15) . . ?
C10 Ga1 C14 123.1(6) . . ?
C14A Ga1 O1 95.37(16) . 2_655 ?
C14A Ga1 N1 95.73(17) . . ?
C14 Ga1 O1 95.9(11) . 2_655 ?
C14 Ga1 N1 100.3(11) . . ?
Ga1 O1 Ga1 109.14(6) . 2_655 ?
C8 O1 Ga1 131.50(12) . 2_655 ?
C8 O1 Ga1 119.27(12) . . ?
C9 N1 Ga1 109.83(13) . . ?
C1 N1 Ga1 131.89(15) . . ?
C1 N1 C9 118.28(18) . . ?
O1 C8 C9 117.27(17) . . ?
O1 C8 C7 124.45(18) . . ?
C7 C8 C9 118.27(18) . . ?
N1 C9 C8 115.86(17) . . ?
N1 C9 C4 123.04(18) . . ?
C4 C9 C8 121.10(18) . . ?
Ga1 C10 H10A 108.1 . . ?
Ga1 C10 H10B 108.1 . . ?
H10A C10 H10B 107.3 . . ?
C11 C10 Ga1 116.78(15) . . ?
C11 C10 H10A 108.1 . . ?
C11 C10 H10B 108.1 . . ?
C8 C7 H7 119.9 . . ?
C8 C7 C6 120.2(2) . . ?
C6 C7 H7 119.9 . . ?
C9 C4 C3 116.45(19) . . ?
C5 C4 C9 118.76(19) . . ?
C5 C4 C3 124.8(2) . . ?
N1 C1 H1 118.6 . . ?
N1 C1 C2 122.9(2) . . ?
C2 C1 H1 118.6 . . ?
C7 C6 H6 118.9 . . ?
C5 C6 C7 122.2(2) . . ?
C5 C6 H6 118.9 . . ?
C4 C5 H5 120.3 . . ?
C6 C5 C4 119.47(19) . . ?
C6 C5 H5 120.3 . . ?
C10 C11 H11A 108.7 . . ?
C10 C11 H11B 108.7 . . ?
H11A C11 H11B 107.6 . . ?
C12 C11 C10 114.30(19) . . ?
C12 C11 H11A 108.7 . . ?
C12 C11 H11B 108.7 . . ?
C4 C3 H3 120.0 . . ?
C2 C3 C4 120.1(2) . . ?
C2 C3 H3 120.0 . . ?
C1 C2 H2 120.4 . . ?
C3 C2 C1 119.3(2) . . ?
C3 C2 H2 120.4 . . ?
C11 C12 H12A 109.0 . . ?
C11 C12 H12B 109.0 . . ?
C11 C12 C13 112.9(2) . . ?
H12A C12 H12B 107.8 . . ?
C13 C12 H12A 109.0 . . ?
C13 C12 H12B 109.0 . . ?
C12 C13 H13A 109.5 . . ?
C12 C13 H13B 109.5 . . ?
C12 C13 H13C 109.5 . . ?
H13A C13 H13B 109.5 . . ?
H13A C13 H13C 109.5 . . ?
H13B C13 H13C 109.5 . . ?
Ga1 C14A H14A 108.7 . . ?
Ga1 C14A H14B 108.7 . . ?
H14A C14A H14B 107.6 . . ?
C15A C14A Ga1 114.1(2) . . ?
C15A C14A H14A 108.7 . . ?
C15A C14A H14B 108.7 . . ?
C14A C15A H15A 108.4 . . ?
C14A C15A H15B 108.4 . . ?
C14A C15A C16A 115.7(3) . . ?
H15A C15A H15B 107.4 . . ?
C16A C15A H15A 108.4 . . ?
C16A C15A H15B 108.4 . . ?
C15A C16A H16A 108.6 . . ?
C15A C16A H16B 108.6 . . ?
H16A C16A H16B 107.6 . . ?
C17A C16A C15A 114.6(3) . . ?
C17A C16A H16A 108.6 . . ?
C17A C16A H16B 108.6 . . ?
C16A C17A H17A 109.5 . . ?
C16A C17A H17B 109.5 . . ?
C16A C17A H17C 109.5 . . ?
H17A C17A H17B 109.5 . . ?
H17A C17A H17C 109.5 . . ?
H17B C17A H17C 109.5 . . ?
H16C C16 H16D 107.9 . . ?
C15 C16 H16C 109.3 . . ?
C15 C16 H16D 109.3 . . ?
C17 C16 H16C 109.3 . . ?
C17 C16 H16D 109.3 . . ?
C17 C16 C15 111.8(17) . . ?
C16 C15 H15C 110.2 . . ?
C16 C15 H15D 110.2 . . ?
H15C C15 H15D 108.5 . . ?
C14 C15 C16 107.4(15) . . ?
C14 C15 H15C 110.2 . . ?
C14 C15 H15D 110.2 . . ?
C16 C17 H17D 109.5 . . ?
C16 C17 H17E 109.5 . . ?
C16 C17 H17F 109.5 . . ?
H17D C17 H17E 109.5 . . ?
H17D C17 H17F 109.5 . . ?
H17E C17 H17F 109.5 . . ?
Ga1 C14 H14C 109.7 . . ?
Ga1 C14 H14D 109.7 . . ?
C15 C14 Ga1 109.9(12) . . ?
C15 C14 H14C 109.7 . . ?
C15 C14 H14D 109.7 . . ?
H14C C14 H14D 108.2 . . ?

loop_
_geom_bond_atom_site_label_1
_geom_bond_atom_site_label_2
_geom_bond_distance
_geom_bond_site_symmetry_2
_geom_bond_publ_flag
Ga1 O1 1.9545(13) . ?
Ga1 O1 2.2334(14) 2_655 ?
Ga1 N1 2.2273(17) . ?
Ga1 C10 1.973(2) . ?
Ga1 C14A 1.987(3) . ?
Ga1 C14 1.979(9) . ?
O1 C8 1.334(2) . ?
N1 C9 1.359(3) . ?
N1 C1 1.322(3) . ?
C8 C9 1.427(3) . ?
C8 C7 1.377(3) . ?
C9 C4 1.412(3) . ?
C10 H10A 0.9900 . ?
C10 H10B 0.9900 . ?
C10 C11 1.528(3) . ?
C7 H7 0.9500 . ?
C7 C6 1.408(3) . ?
C4 C5 1.410(3) . ?
C4 C3 1.413(3) . ?
C1 H1 0.9500 . ?
C1 C2 1.401(3) . ?
C6 H6 0.9500 . ?
C6 C5 1.365(3) . ?
C5 H5 0.9500 . ?
C11 H11A 0.9900 . ?
C11 H11B 0.9900 . ?
C11 C12 1.516(3) . ?
C3 H3 0.9500 . ?
C3 C2 1.362(3) . ?
C2 H2 0.9500 . ?
C12 H12A 0.9900 . ?
C12 H12B 0.9900 . ?
C12 C13 1.517(4) . ?
C13 H13A 0.9800 . ?
C13 H13B 0.9800 . ?
C13 H13C 0.9800 . ?
C14A H14A 0.9900 . ?
C14A H14B 0.9900 . ?
C14A C15A 1.522(5) . ?
C15A H15A 0.9900 . ?
C15A H15B 0.9900 . ?
C15A C16A 1.525(4) . ?
C16A H16A 0.9900 . ?
C16A H16B 0.9900 . ?
C16A C17A 1.510(5) . ?
C17A H17A 0.9800 . ?
C17A H17B 0.9800 . ?
C17A H17C 0.9800 . ?
C16 H16C 0.9900 . ?
C16 H16D 0.9900 . ?
C16 C15 1.53(3) . ?
C16 C17 1.52(4) . ?
C15 H15C 0.9900 . ?
C15 H15D 0.9900 . ?
C15 C14 1.510(11) . ?
C17 H17D 0.9800 . ?
C17 H17E 0.9800 . ?
C17 H17F 0.9800 . ?
C14 H14C 0.9900 . ?
C14 H14D 0.9900 . ?

loop_
_geom_torsion_atom_site_label_1
_geom_torsion_atom_site_label_2
_geom_torsion_atom_site_label_3
_geom_torsion_atom_site_label_4
_geom_torsion
_geom_torsion_site_symmetry_1
_geom_torsion_site_symmetry_2
_geom_torsion_site_symmetry_3
_geom_torsion_site_symmetry_4
_geom_torsion_publ_flag
Ga1 O1 C8 C9 -2.6(2) . . . . ?
Ga1 O1 C8 C9 -178.69(12) 2_655 . . . ?
Ga1 O1 C8 C7 177.98(15) . . . . ?
Ga1 O1 C8 C7 1.9(3) 2_655 . . . ?
Ga1 N1 C9 C8 1.0(2) . . . . ?
Ga1 N1 C9 C4 -179.52(15) . . . . ?
Ga1 N1 C1 C2 -178.64(16) . . . . ?
Ga1 C10 C11 C12 -60.9(2) . . . . ?
Ga1 C14A C15A C16A 172.8(3) . . . . ?
O1 C8 C9 N1 0.8(3) . . . . ?
O1 C8 C9 C4 -178.66(17) . . . . ?
O1 C8 C7 C6 -179.84(19) . . . . ?
N1 C9 C4 C5 178.70(19) . . . . ?
N1 C9 C4 C3 -2.0(3) . . . . ?
N1 C1 C2 C3 -1.4(3) . . . . ?
C8 C9 C4 C5 -1.9(3) . . . . ?
C8 C9 C4 C3 177.47(18) . . . . ?
C8 C7 C6 C5 -1.2(3) . . . . ?
C9 N1 C1 C2 0.8(3) . . . . ?
C9 C8 C7 C6 0.7(3) . . . . ?
C9 C4 C5 C6 1.4(3) . . . . ?
C9 C4 C3 C2 1.4(3) . . . . ?
C10 C11 C12 C13 178.8(2) . . . . ?
C7 C8 C9 N1 -179.72(18) . . . . ?
C7 C8 C9 C4 0.8(3) . . . . ?
C7 C6 C5 C4 0.2(3) . . . . ?
C4 C3 C2 C1 0.2(3) . . . . ?
C1 N1 C9 C8 -178.58(18) . . . . ?
C1 N1 C9 C4 0.9(3) . . . . ?
C5 C4 C3 C2 -179.4(2) . . . . ?
C3 C4 C5 C6 -177.9(2) . . . . ?
C14A C15A C16A C17A 67.0(5) . . . . ?
C16 C15 C14 Ga1 178.8(17) . . . . ?
C17 C16 C15 C14 176(2) . . . . ?
